data_4510159
loop_
_publ_author_name
'Bera, Santu'
'Jana, Poulami'
'Maity, Suman K.'
'Haldar, Debasish'

_publ_section_title
;
 Inhibition of Fibril Formation by Tyrosine Modification of
 Diphenylalanine: Crystallographic Insights
;
_journal_issue 3
_journal_name_full 'Crystal Growth &amp; Design'
_journal_page_first 1032
_journal_paper_doi 10.1021/cg4015042
_journal_volume 14
_journal_year 2014
_chemical_absolute_configuration syn
_chemical_formula_moiety 'C24 H30 N2 O5'
_chemical_formula_sum 'C24 H30 N2 O5'
_chemical_formula_weight 426.50
_chemical_name_systematic
; 
 ? 
;
_space_group_IT_number 19
_space_group_name_Hall 'P 2ac 2ab'
_symmetry_cell_setting orthorhombic
_symmetry_space_group_name_Hall 'P 2ac 2ab'
_symmetry_space_group_name_H-M 'P 21 21 21'
_atom_sites_solution_hydrogens geom
_atom_sites_solution_primary direct
_atom_sites_solution_secondary difmap
_audit_creation_method SHELXL-97
_cell_angle_alpha 90.00
_cell_angle_beta 90.00
_cell_angle_gamma 90.00
_cell_formula_units_Z 4
_cell_length_a 6.329(5)
_cell_length_b 17.445(15)
_cell_length_c 21.917(18)
_cell_measurement_reflns_used 1098
_cell_measurement_temperature 100(2)
_cell_measurement_theta_max 19.27
_cell_measurement_theta_min 2.33
_cell_volume 2420(3)
_computing_cell_refinement 'Bruker SAINT'
_computing_data_collection 'Bruker APEX2'
_computing_data_reduction 'Bruker SAINT'
_computing_molecular_graphics 'Bruker SHELXTL'
_computing_publication_material 'Bruker SHELXTL'
_computing_structure_refinement 'SHELXL-97 (Sheldrick, 2008)'
_computing_structure_solution 'SHELXS-97 (Sheldrick, 2008)'
_diffrn_ambient_temperature 100(2)
_diffrn_measured_fraction_theta_full 0.995
_diffrn_measured_fraction_theta_max 0.995
_diffrn_measurement_device_type 'Bruker APEX-II CCD'
_diffrn_measurement_method '\f and \w scans'
_diffrn_radiation_monochromator graphite
_diffrn_radiation_source 'fine-focus sealed tube'
_diffrn_radiation_type MoK\a
_diffrn_radiation_wavelength 0.71073
_diffrn_reflns_av_R_equivalents 0.0978
_diffrn_reflns_av_sigmaI/netI 0.1540
_diffrn_reflns_limit_h_max 7
_diffrn_reflns_limit_h_min -7
_diffrn_reflns_limit_k_max 21
_diffrn_reflns_limit_k_min -19
_diffrn_reflns_limit_l_max 26
_diffrn_reflns_limit_l_min -26
_diffrn_reflns_number 12335
_diffrn_reflns_theta_full 25.54
_diffrn_reflns_theta_max 25.54
_diffrn_reflns_theta_min 1.49
_exptl_absorpt_coefficient_mu 0.082
_exptl_absorpt_correction_T_max 0.985
_exptl_absorpt_correction_T_min 0.981
_exptl_absorpt_correction_type multi-scan
_exptl_absorpt_process_details '(SADABS; Bruker, 2008)'
_exptl_crystal_colour colourless
_exptl_crystal_density_diffrn 1.171
_exptl_crystal_density_meas 1.171
_exptl_crystal_density_method 'not measured'
_exptl_crystal_description needle
_exptl_crystal_F_000 912
_exptl_crystal_size_max 0.465
_exptl_crystal_size_mid 0.198
_exptl_crystal_size_min 0.184
_refine_diff_density_max 0.291
_refine_diff_density_min -0.298
_refine_diff_density_rms 0.078
_refine_ls_abs_structure_details 'Flack H D (1983), Acta Cryst. A39, 876-881'
_refine_ls_abs_structure_Flack 0.002(1)
_refine_ls_extinction_coef 0.034(4)
_refine_ls_extinction_expression Fc^*^=kFc[1+0.001xFc^2^\l^3^/sin(2\q)]^-1/4^
_refine_ls_extinction_method SHELXL
_refine_ls_goodness_of_fit_ref 1.007
_refine_ls_hydrogen_treatment constr
_refine_ls_matrix_type full
_refine_ls_number_parameters 285
_refine_ls_number_reflns 4490
_refine_ls_number_restraints 0
_refine_ls_restrained_S_all 1.007
_refine_ls_R_factor_all 0.1790
_refine_ls_R_factor_gt 0.0814
_refine_ls_shift/su_max 0.000
_refine_ls_shift/su_mean 0.000
_refine_ls_structure_factor_coef Fsqd
_refine_ls_weighting_details 'calc w=1/[\s^2^(Fo^2^)+(0.0978P)^2^+0.0000P] where P=(Fo^2^+2Fc^2^)/3'
_refine_ls_weighting_scheme calc
_refine_ls_wR_factor_gt 0.1844
_refine_ls_wR_factor_ref 0.2291
_reflns_number_gt 2168
_reflns_number_total 4490
_reflns_threshold_expression >2sigma(I)
_cod_data_source_file cg4015042_si_001.cif
_cod_data_source_block as
_cod_depositor_comments
;
The following automatic conversions were performed:

'_symmetry_cell_setting' value 'Orthorhombic' changed to
'orthorhombic' according to
/usr/data/users/saulius/crontab/automatic-downloads/current/ACS/lib/dictionaries/cif_core.dic
dictionary named 'cif_core.dic' version 2.4.2 from 2011-04-26.

Automatic conversion script
Id: cif_fix_values 2281 2013-09-26 08:29:07Z andrius 
;
_cod_original_sg_symbol_H-M 'P2(1)2(1)2(1) '
_cod_database_code 4510159

loop_
_symmetry_equiv_pos_as_xyz
'x, y, z'
'x+1/2, -y+1/2, -z'
'-x, y+1/2, -z+1/2'
'-x+1/2, -y, z+1/2'

loop_
_atom_site_label
_atom_site_type_symbol
_atom_site_fract_x
_atom_site_fract_y
_atom_site_fract_z
_atom_site_U_iso_or_equiv
_atom_site_adp_type
_atom_site_occupancy
_atom_site_symmetry_multiplicity
_atom_site_calc_flag
_atom_site_refinement_flags
O1 O 0.5311(7) 0.3665(2) -0.11633(17) 0.0597(12) Uani 1 1 d .
O2 O 0.5888(7) 0.4612(2) -0.04610(17) 0.0610(11) Uani 1 1 d .
O3 O 1.0605(6) 0.3289(2) 0.04833(18) 0.0552(11) Uani 1 1 d .
O4 O 1.1377(8) 0.4891(2) 0.1591(2) 0.0689(13) Uani 1 1 d .
O5 O 1.4408(6) 0.5178(2) 0.11066(18) 0.0604(11) Uani 1 1 d .
N1 N 0.9415(7) 0.4520(2) 0.0480(2) 0.0474(12) Uani 1 1 d .
H30 H 0.8328 0.4816 0.0491 0.057 Uiso 1 1 calc R
N2 N 0.6276(7) 0.3353(3) -0.02171(18) 0.0455(12) Uani 1 1 d .
H2 H 0.6267 0.2889 -0.0348 0.055 Uiso 1 1 calc R
C1 C 0.5852(16) 0.3339(5) 0.2751(3) 0.101(3) Uani 1 1 d .
H1 H 0.5753 0.3449 0.3165 0.122 Uiso 1 1 calc R
C2 C 0.7707(13) 0.3440(4) 0.2449(3) 0.070(2) Uani 1 1 d .
H2A H 0.8871 0.3630 0.2659 0.084 Uiso 1 1 calc R
C3 C 0.7906(11) 0.3264(4) 0.1831(3) 0.0659(19) Uani 1 1 d .
H3 H 0.9201 0.3328 0.1638 0.079 Uiso 1 1 calc R
C4 C 0.6176(10) 0.2992(3) 0.1501(3) 0.0505(15) Uani 1 1 d .
C5 C 0.6288(10) 0.2800(3) 0.0832(2) 0.0481(15) Uani 1 1 d .
H5A H 0.4954 0.2577 0.0707 0.058 Uiso 1 1 calc R
H5B H 0.7381 0.2419 0.0769 0.058 Uiso 1 1 calc R
C6 C 0.6766(9) 0.3510(3) 0.0423(2) 0.0423(14) Uani 1 1 d .
H6 H 0.5874 0.3936 0.0560 0.051 Uiso 1 1 calc R
C7 C 0.9111(8) 0.3763(3) 0.0474(2) 0.0411(13) Uani 1 1 d .
C8 C 1.1534(9) 0.4872(3) 0.0469(3) 0.0467(14) Uani 1 1 d .
H8 H 1.2493 0.4522 0.0255 0.056 Uiso 1 1 calc R
C9 C 1.1493(10) 0.5628(3) 0.0122(3) 0.0510(15) Uani 1 1 d .
H9A H 1.1039 0.5523 -0.0292 0.061 Uiso 1 1 calc R
H9B H 1.2928 0.5821 0.0100 0.061 Uiso 1 1 calc R
C10 C 1.0093(9) 0.6262(3) 0.0379(2) 0.0466(15) Uani 1 1 d .
C11 C 0.8100(10) 0.6392(4) 0.0134(3) 0.0624(18) Uani 1 1 d .
H11 H 0.7634 0.6097 -0.0193 0.075 Uiso 1 1 calc R
C12 C 0.6775(12) 0.6969(4) 0.0376(4) 0.076(2) Uani 1 1 d .
H12 H 0.5452 0.7061 0.0207 0.091 Uiso 1 1 calc R
C13 C 0.7467(15) 0.7394(5) 0.0866(4) 0.085(2) Uani 1 1 d .
H13 H 0.6595 0.7769 0.1033 0.101 Uiso 1 1 calc R
C14 C 0.6996(16) 0.4621(5) -0.1800(3) 0.115(3) Uani 1 1 d .
H14A H 0.7057 0.5058 -0.1534 0.173 Uiso 1 1 calc R
H14B H 0.7039 0.4790 -0.2216 0.173 Uiso 1 1 calc R
H14C H 0.8180 0.4292 -0.1720 0.173 Uiso 1 1 calc R
C15 C 0.4978(10) 0.4189(4) -0.1688(3) 0.0578(17) Uani 1 1 d .
C16 C 0.5835(9) 0.3940(3) -0.0607(2) 0.0428(14) Uani 1 1 d .
C17 C 1.2342(9) 0.4973(3) 0.1126(3) 0.0464(15) Uani 1 1 d .
C18 C 1.5468(11) 0.5322(4) 0.1694(3) 0.078(2) Uani 1 1 d .
H18A H 1.4845 0.5761 0.1887 0.117 Uiso 1 1 calc R
H18B H 1.6944 0.5416 0.1625 0.117 Uiso 1 1 calc R
H18C H 1.5307 0.4882 0.1954 0.117 Uiso 1 1 calc R
C19 C 1.0739(12) 0.6689(3) 0.0871(3) 0.0658(18) Uani 1 1 d .
H19 H 1.2051 0.6593 0.1046 0.079 Uiso 1 1 calc R
C20 C 0.9447(15) 0.7268(4) 0.1113(3) 0.085(2) Uani 1 1 d .
H20 H 0.9922 0.7566 0.1437 0.102 Uiso 1 1 calc R
C21 C 0.4125(15) 0.3073(6) 0.2435(4) 0.126(4) Uani 1 1 d .
H21 H 0.2848 0.3006 0.2638 0.152 Uiso 1 1 calc R
C22 C 0.4258(13) 0.2902(5) 0.1810(3) 0.091(2) Uani 1 1 d .
H22 H 0.3070 0.2729 0.1602 0.109 Uiso 1 1 calc R
C23 C 0.3160(16) 0.4743(6) -0.1563(4) 0.129(4) Uani 1 1 d .
H23A H 0.1950 0.4461 -0.1423 0.193 Uiso 1 1 calc R
H23B H 0.2809 0.5012 -0.1931 0.193 Uiso 1 1 calc R
H23C H 0.3579 0.5105 -0.1255 0.193 Uiso 1 1 calc R
C24 C 0.4450(16) 0.3665(5) -0.2212(3) 0.106(3) Uani 1 1 d .
H24A H 0.5678 0.3373 -0.2321 0.159 Uiso 1 1 calc R
H24B H 0.4000 0.3965 -0.2555 0.159 Uiso 1 1 calc R
H24C H 0.3335 0.3323 -0.2093 0.159 Uiso 1 1 calc R

loop_
_atom_site_aniso_label
_atom_site_aniso_U_11
_atom_site_aniso_U_22
_atom_site_aniso_U_33
_atom_site_aniso_U_23
_atom_site_aniso_U_13
_atom_site_aniso_U_12
O1 0.078(3) 0.060(2) 0.042(2) 0.0072(19) -0.020(2) -0.014(2)
O2 0.070(3) 0.050(3) 0.064(2) 0.004(2) -0.009(3) 0.007(2)
O3 0.035(2) 0.051(2) 0.079(3) -0.006(2) -0.001(2) 0.009(2)
O4 0.061(3) 0.091(3) 0.055(3) -0.001(2) 0.002(3) -0.012(3)
O5 0.034(2) 0.090(3) 0.058(3) -0.009(2) -0.006(2) -0.001(2)
N1 0.027(2) 0.042(3) 0.074(3) -0.001(2) -0.004(3) 0.006(2)
N2 0.049(3) 0.047(2) 0.040(3) -0.006(2) -0.009(2) 0.000(2)
C1 0.108(7) 0.141(7) 0.055(5) 0.001(5) 0.002(6) -0.016(7)
C2 0.088(6) 0.074(5) 0.049(4) 0.005(3) -0.010(4) 0.000(4)
C3 0.062(4) 0.080(4) 0.056(4) 0.007(3) -0.006(4) -0.007(4)
C4 0.042(4) 0.051(3) 0.058(4) 0.005(3) -0.005(3) 0.002(3)
C5 0.040(3) 0.065(4) 0.040(3) 0.005(3) -0.001(3) -0.003(3)
C6 0.047(3) 0.039(3) 0.040(3) 0.000(2) -0.004(3) 0.000(3)
C7 0.038(3) 0.050(3) 0.035(3) 0.001(3) 0.000(3) 0.003(3)
C8 0.033(3) 0.049(3) 0.058(4) -0.008(3) 0.001(3) 0.000(3)
C9 0.038(3) 0.055(4) 0.060(4) -0.004(3) 0.006(3) -0.002(3)
C10 0.045(4) 0.049(3) 0.045(3) 0.002(3) -0.002(3) -0.003(3)
C11 0.052(4) 0.056(4) 0.079(5) -0.002(3) 0.003(4) -0.004(3)
C12 0.058(4) 0.068(4) 0.102(6) 0.019(4) 0.012(5) 0.007(4)
C13 0.081(6) 0.086(5) 0.087(6) -0.004(5) 0.023(5) 0.022(5)
C14 0.129(8) 0.141(7) 0.075(5) 0.036(5) 0.019(6) -0.034(7)
C15 0.057(4) 0.070(4) 0.047(4) 0.014(3) -0.002(3) 0.000(3)
C16 0.035(3) 0.040(3) 0.052(4) 0.007(3) 0.002(3) -0.004(3)
C17 0.036(4) 0.040(3) 0.063(4) -0.001(3) 0.007(3) 0.000(3)
C18 0.053(4) 0.111(5) 0.071(4) -0.014(4) -0.019(4) -0.001(4)
C19 0.071(5) 0.056(4) 0.071(4) -0.010(3) 0.002(4) 0.011(4)
C20 0.112(7) 0.072(5) 0.071(5) -0.021(4) 0.000(5) 0.014(5)
C21 0.067(6) 0.238(12) 0.074(6) -0.008(6) 0.012(5) -0.030(7)
C22 0.065(5) 0.151(7) 0.058(5) 0.003(4) 0.011(4) -0.031(5)
C23 0.116(8) 0.175(9) 0.096(6) 0.009(6) -0.005(6) 0.080(7)
C24 0.172(9) 0.105(6) 0.041(4) 0.009(4) -0.030(5) -0.002(6)

loop_
_atom_type_symbol
_atom_type_description
_atom_type_scat_dispersion_real
_atom_type_scat_dispersion_imag
_atom_type_scat_source
C C 0.0033 0.0016 'International Tables Vol C Tables 4.2.6.8 and 6.1.1.4'
H H 0.0000 0.0000 'International Tables Vol C Tables 4.2.6.8 and 6.1.1.4'
N N 0.0061 0.0033 'International Tables Vol C Tables 4.2.6.8 and 6.1.1.4'
O O 0.0106 0.0060 'International Tables Vol C Tables 4.2.6.8 and 6.1.1.4'

loop_
_geom_angle_atom_site_label_1
_geom_angle_atom_site_label_2
_geom_angle_atom_site_label_3
_geom_angle
C16 O1 C15 121.0(4)
C17 O5 C18 117.1(5)
C7 N1 C8 122.8(4)
C7 N1 H30 118.6
C8 N1 H30 118.6
C16 N2 C6 120.4(4)
C16 N2 H2 119.8
C6 N2 H2 119.8
C2 C1 C21 119.0(7)
C2 C1 H1 120.5
C21 C1 H1 120.5
C1 C2 C3 121.5(7)
C1 C2 H2A 119.2
C3 C2 H2A 119.2
C2 C3 C4 120.5(7)
C2 C3 H3 119.7
C4 C3 H3 119.7
C3 C4 C22 117.9(6)
C3 C4 C5 122.9(6)
C22 C4 C5 119.2(6)
C4 C5 C6 113.2(4)
C4 C5 H5A 108.9
C6 C5 H5A 108.9
C4 C5 H5B 108.9
C6 C5 H5B 108.9
H5A C5 H5B 107.8
N2 C6 C7 108.9(4)
N2 C6 C5 111.3(4)
C7 C6 C5 111.7(4)
N2 C6 H6 108.3
C7 C6 H6 108.3
C5 C6 H6 108.3
O3 C7 N1 122.8(5)
O3 C7 C6 122.3(5)
N1 C7 C6 114.8(4)
N1 C8 C9 110.7(5)
N1 C8 C17 109.5(5)
C9 C8 C17 112.0(4)
N1 C8 H8 108.2
C9 C8 H8 108.2
C17 C8 H8 108.2
C8 C9 C10 117.0(5)
C8 C9 H9A 108.1
C10 C9 H9A 108.1
C8 C9 H9B 108.1
C10 C9 H9B 108.1
H9A C9 H9B 107.3
C19 C10 C11 119.1(6)
C19 C10 C9 120.7(6)
C11 C10 C9 120.2(5)
C10 C11 C12 120.6(7)
C10 C11 H11 119.7
C12 C11 H11 119.7
C13 C12 C11 119.2(7)
C13 C12 H12 120.4
C11 C12 H12 120.4
C12 C13 C20 120.5(7)
C12 C13 H13 119.7
C20 C13 H13 119.7
C15 C14 H14A 109.5
C15 C14 H14B 109.5
H14A C14 H14B 109.5
C15 C14 H14C 109.5
H14A C14 H14C 109.5
H14B C14 H14C 109.5
O1 C15 C14 108.4(5)
O1 C15 C24 104.4(5)
C14 C15 C24 111.6(6)
O1 C15 C23 111.0(6)
C14 C15 C23 110.6(7)
C24 C15 C23 110.7(7)
O2 C16 O1 125.9(5)
O2 C16 N2 123.6(5)
O1 C16 N2 110.5(5)
O4 C17 O5 123.4(6)
O4 C17 C8 127.9(5)
O5 C17 C8 108.7(5)
O5 C18 H18A 109.5
O5 C18 H18B 109.5
H18A C18 H18B 109.5
O5 C18 H18C 109.5
H18A C18 H18C 109.5
H18B C18 H18C 109.5
C10 C19 C20 120.9(7)
C10 C19 H19 119.6
C20 C19 H19 119.5
C13 C20 C19 119.7(7)
C13 C20 H20 120.2
C19 C20 H20 120.2
C1 C21 C22 121.1(8)
C1 C21 H21 119.5
C22 C21 H21 119.5
C4 C22 C21 120.0(7)
C4 C22 H22 120.0
C21 C22 H22 120.0
C15 C23 H23A 109.5
C15 C23 H23B 109.5
H23A C23 H23B 109.5
C15 C23 H23C 109.5
H23A C23 H23C 109.5
H23B C23 H23C 109.5
C15 C24 H24A 109.5
C15 C24 H24B 109.5
H24A C24 H24B 109.5
C15 C24 H24C 109.5
H24A C24 H24C 109.5
H24B C24 H24C 109.5

loop_
_geom_bond_atom_site_label_1
_geom_bond_atom_site_label_2
_geom_bond_distance
O1 C16 1.351(6)
O1 C15 1.484(7)
O2 C16 1.217(6)
O3 C7 1.256(6)
O4 C17 1.196(7)
O5 C17 1.357(7)
O5 C18 1.474(7)
N1 C7 1.335(6)
N1 C8 1.475(7)
N1 H30 0.8600
N2 C16 1.362(7)
N2 C6 1.462(6)
N2 H2 0.8600
C1 C2 1.360(10)
C1 C21 1.375(11)
C1 H1 0.9300
C2 C3 1.393(9)
C2 H2A 0.9300
C3 C4 1.395(8)
C3 H3 0.9300
C4 C22 1.399(10)
C4 C5 1.505(8)
C5 C6 1.558(7)
C5 H5A 0.9700
C5 H5B 0.9700
C6 C7 1.552(8)
C6 H6 0.9800
C8 C9 1.522(7)
C8 C17 1.539(8)
C8 H8 0.9800
C9 C10 1.526(8)
C9 H9A 0.9700
C9 H9B 0.9700
C10 C19 1.372(8)
C10 C11 1.390(8)
C11 C12 1.415(9)
C11 H11 0.9300
C12 C13 1.376(10)
C12 H12 0.9300
C13 C20 1.382(12)
C13 H13 0.9300
C14 C15 1.503(10)
C14 H14A 0.9600
C14 H14B 0.9600
C14 H14C 0.9600
C15 C24 1.505(9)
C15 C23 1.528(10)
C18 H18A 0.9600
C18 H18B 0.9600
C18 H18C 0.9600
C19 C20 1.404(10)
C19 H19 0.9300
C20 H20 0.9300
C21 C22 1.404(11)
C21 H21 0.9300
C22 H22 0.9300
C23 H23A 0.9600
C23 H23B 0.9600
C23 H23C 0.9600
C24 H24A 0.9600
C24 H24B 0.9600
C24 H24C 0.9600
